data_4102357
loop_
_publ_author_name
'Pierre F. P. Poudeu'
'Nathan Takas'
'Clarence Anglin'
'James Eastwood'
'Arianna Rivera'

_publ_contact_author_address
;
The Advanced Materials Research Institute,
and Department of Chemistry
University of New Orleans,
New Orleans,
LA 70148, USA 
;
_publ_contact_author_email ppoudeup@uno.edu
_publ_contact_author_name 'Dr. Pierre Ferdinand Poudeu Poudeu'
_publ_section_title
;
 Fe~x~Pb~4-x~Sb~4~Se~10~: A New Class of Ferromagnetic Semiconductors with
 Quasi 1D {Fe~2~Se~10~} Ladders
;
_journal_name_full 'Journal of the American Chemical Society'
_journal_page_first 5751
_journal_page_last 5760
_journal_paper_doi 10.1021/ja910545e
_journal_volume 132
_journal_year 2010
_chemical_formula_sum 'Fe0.96 Pb3.04 Sb4 Se10'
_chemical_formula_weight 1959.70
_chemical_name_systematic
; 
Iron Lead Antinony Selenide (0.96/3.04/4/10) 
;
_space_group_IT_number 11
_symmetry_cell_setting monoclinic
_symmetry_space_group_name_Hall '-P 2yb'
_symmetry_space_group_name_H-M 'P 1 21/m 1'
_atom_sites_solution_primary direct
_atom_sites_solution_secondary difmap
_audit_creation_method 'manual editing of SHELXL-97 cif-file'
_cell_angle_alpha 90.00
_cell_angle_beta 90.020(10)
_cell_angle_gamma 90.00
_cell_formula_units_Z 4
_cell_length_a 19.6918(9)
_cell_length_b 4.1153(2)
_cell_length_c 24.3607(11)
_cell_measurement_reflns_used 2000
_cell_measurement_temperature 293(2)
_cell_measurement_theta_max 28.09
_cell_measurement_theta_min 3.21
_cell_volume 1974.13(16)
_computing_structure_refinement 'SHELXL-97 (Sheldrick, 2008)'
_computing_structure_solution 'SHELXS-97 (Sheldrick, 2008)'
_diffrn_ambient_temperature 293(2)
_diffrn_measured_fraction_theta_full 0.99
_diffrn_measured_fraction_theta_max 0.99
_diffrn_measurement_device_type 'Smart CCD (Bruker)'
_diffrn_measurement_method 'incremental phi oscillation 0.3 degree'
_diffrn_radiation_monochromator graphite
_diffrn_radiation_source 'fine-focus sealed tube'
_diffrn_radiation_type MoK\a
_diffrn_radiation_wavelength 0.71073
_diffrn_reflns_av_R_equivalents 0.0423
_diffrn_reflns_av_sigmaI/netI 0.0369
_diffrn_reflns_limit_h_max 25
_diffrn_reflns_limit_h_min -25
_diffrn_reflns_limit_k_max 5
_diffrn_reflns_limit_k_min -5
_diffrn_reflns_limit_l_max 30
_diffrn_reflns_limit_l_min -30
_diffrn_reflns_number 22263
_diffrn_reflns_theta_full 28.09
_diffrn_reflns_theta_max 28.09
_diffrn_reflns_theta_min 3.21
_exptl_absorpt_coefficient_mu 50.293
_exptl_absorpt_correction_T_max 0.366
_exptl_absorpt_correction_T_min 0.061
_exptl_absorpt_correction_type empirical
_exptl_crystal_colour black
_exptl_crystal_density_diffrn 6.594
_exptl_crystal_density_method 'not measured'
_exptl_crystal_description needle
_exptl_crystal_F_000 3272
_exptl_crystal_size_max 0.20
_exptl_crystal_size_mid 0.05
_exptl_crystal_size_min 0.02
_refine_diff_density_max 1.676
_refine_diff_density_min -1.819
_refine_diff_density_rms 0.405
_refine_ls_extinction_coef 0.00016(1)
_refine_ls_extinction_expression Fc^*^=kFc[1+0.001xFc^2^\l^3^/sin(2\q)]^-1/4^
_refine_ls_extinction_method SHELXL
_refine_ls_goodness_of_fit_ref 1.220
_refine_ls_matrix_type full
_refine_ls_number_parameters 222
_refine_ls_number_reflns 22263
_refine_ls_number_restraints 0
_refine_ls_restrained_S_all 1.220
_refine_ls_R_factor_all 0.0282
_refine_ls_R_factor_gt 0.0282
_refine_ls_shift/su_max 0.000
_refine_ls_shift/su_mean 0.000
_refine_ls_structure_factor_coef Fsqd
_refine_ls_weighting_details 'calc w=1/[\s^2^(Fo^2^)+(0.0397P)^2^+31.2269P] where P=(Fo^2^+2Fc^2^)/3'
_refine_ls_weighting_scheme calc
_refine_ls_wR_factor_gt 0.0664
_refine_ls_wR_factor_ref 0.0664
_reflns_number_gt 5425
_reflns_number_total 5425
_reflns_threshold_expression >2sigma(I)
_cod_data_source_file ja910545e_si_002.cif
_cod_data_source_block Fe0.96Pb3.04Sb4Se10
_cod_database_code 4102357

loop_
_symmetry_equiv_pos_as_xyz
'x, y, z'
'-x, y+1/2, -z'
'-x, -y, -z'
'x, -y-1/2, z'

loop_
_atom_site_label
_atom_site_type_symbol
_atom_site_fract_x
_atom_site_fract_y
_atom_site_fract_z
_atom_site_U_iso_or_equiv
_atom_site_adp_type
_atom_site_occupancy
_atom_site_symmetry_multiplicity
_atom_site_calc_flag
_atom_site_refinement_flags
Pb1 Pb 0.29841(14) 0.2500 0.37265(13) 0.0315(7) Uani 1 2 d S
Pb2 Pb 0.20171(14) 0.2500 0.87281(13) 0.0303(7) Uani 1 2 d S
Pb3 Pb 0.39305(16) 0.2500 0.20204(14) 0.0319(7) Uani 1 2 d S
Pb4 Pb 0.10701(15) 0.2500 0.70203(14) 0.0319(7) Uani 1 2 d S
Pb5 Pb 0.22274(15) 0.2500 0.54184(13) 0.0243(13) Uani 0.762(18) 2 d SP
Fe1 Fe 0.22274(15) 0.2500 0.54184(13) 0.0243(13) Uani 0.238(18) 2 d SP
Pb6 Pb 0.27736(15) 0.2500 0.04182(13) 0.0229(13) Uani 0.752(18) 2 d SP
Fe2 Fe 0.27736(15) 0.2500 0.04182(13) 0.0229(13) Uani 0.248(18) 2 d SP
Pb7 Pb 0.5354(3) 0.2500 0.0605(2) 0.032(2) Uani 0.293(17) 2 d SP
Fe3 Fe 0.5354(3) 0.2500 0.0605(2) 0.032(2) Uani 0.707(17) 2 d SP
Pb8 Pb 0.9647(3) 0.2500 0.5608(3) 0.029(2) Uani 0.270(17) 2 d SP
Fe4 Fe 0.9647(3) 0.2500 0.5608(3) 0.029(2) Uani 0.730(17) 2 d SP
Sb1 Sb 0.5947(2) 0.7500 0.19225(18) 0.0220(11) Uani 1 2 d S
Sb2 Sb 0.9052(2) 0.7500 0.69224(18) 0.0216(11) Uani 1 2 d S
Sb3 Sb 0.4071(2) 0.7500 0.51047(19) 0.0177(9) Uani 1 2 d S
Sb4 Sb 0.0930(2) 0.7500 0.01036(19) 0.0182(10) Uani 1 2 d S
Sb5 Sb 0.4857(2) 0.7500 0.34189(19) 0.0231(11) Uani 1 2 d S
Sb6 Sb 0.0143(2) 0.7500 0.84184(18) 0.0235(11) Uani 1 2 d S
Sb7 Sb 0.6902(2) 0.2500 0.32679(18) 0.0186(10) Uani 1 2 d S
Sb8 Sb 0.8099(2) 0.2500 0.82666(18) 0.0180(10) Uani 1 2 d S
Se1 Se 0.3655(3) 0.7500 0.2944(3) 0.0170(14) Uani 1 2 d S
Se2 Se 0.1347(3) 0.7500 0.7942(3) 0.0186(15) Uani 1 2 d S
Se3 Se 0.4406(3) 0.2500 0.4179(3) 0.0230(15) Uani 1 2 d S
Se4 Se 0.0592(3) 0.2500 0.9179(3) 0.0231(15) Uani 1 2 d S
Se5 Se 0.4811(3) 0.7500 0.1338(3) 0.0218(15) Uani 1 2 d S
Se6 Se 0.0192(3) 0.7500 0.6337(3) 0.0196(15) Uani 1 2 d S
Se7 Se 0.5333(3) 0.2500 0.2682(3) 0.0263(16) Uani 1 2 d S
Se8 Se 0.9669(3) 0.2500 0.7685(3) 0.0252(16) Uani 1 2 d S
Se9 Se 0.7306(3) 0.7500 0.2612(3) 0.0239(15) Uani 1 2 d S
Se10 Se 0.7693(3) 0.7500 0.7614(3) 0.0243(15) Uani 1 2 d S
Se11 Se 0.2840(3) 0.7500 0.4632(3) 0.0209(16) Uani 1 2 d S
Se12 Se 0.2160(3) 0.7500 0.9632(3) 0.0224(16) Uani 1 2 d S
Se13 Se 0.1909(3) 0.7500 0.6251(3) 0.0214(15) Uani 1 2 d S
Se14 Se 0.3088(3) 0.7500 0.1252(3) 0.0224(15) Uani 1 2 d S
Se15 Se 0.6531(3) 0.2500 0.1315(3) 0.0315(17) Uani 1 2 d S
Se16 Se 0.8470(3) 0.2500 0.6319(3) 0.0308(16) Uani 1 2 d S
Se17 Se 0.3713(3) 0.2500 0.5849(3) 0.0242(16) Uani 1 2 d S
Se18 Se 0.1287(3) 0.2500 0.0852(3) 0.0266(17) Uani 1 2 d S
Se19 Se 0.0813(3) 0.2500 0.5020(4) 0.036(2) Uani 1 2 d S
Se20 Se 0.4184(3) 0.2500 0.0015(4) 0.036(2) Uani 1 2 d S

loop_
_atom_site_aniso_label
_atom_site_aniso_U_11
_atom_site_aniso_U_22
_atom_site_aniso_U_33
_atom_site_aniso_U_23
_atom_site_aniso_U_13
_atom_site_aniso_U_12
Pb1 0.0292(16) 0.0289(16) 0.0364(18) 0.000 0.0025(13) 0.000
Pb2 0.0311(16) 0.0267(15) 0.0331(18) 0.000 -0.0024(13) 0.000
Pb3 0.0415(18) 0.0247(14) 0.0295(17) 0.000 -0.0012(14) 0.000
Pb4 0.0391(17) 0.0242(14) 0.0323(17) 0.000 0.0004(14) 0.000
Pb5 0.026(2) 0.0260(19) 0.021(2) 0.000 0.0018(15) 0.000
Fe1 0.026(2) 0.0260(19) 0.021(2) 0.000 0.0018(15) 0.000
Pb6 0.025(2) 0.0240(19) 0.019(2) 0.000 -0.0027(14) 0.000
Fe2 0.025(2) 0.0240(19) 0.019(2) 0.000 -0.0027(14) 0.000
Pb7 0.036(4) 0.026(3) 0.033(4) 0.000 0.006(3) 0.000
Fe3 0.036(4) 0.026(3) 0.033(4) 0.000 0.006(3) 0.000
Pb8 0.030(4) 0.027(3) 0.031(4) 0.000 -0.004(2) 0.000
Fe4 0.030(4) 0.027(3) 0.031(4) 0.000 -0.004(2) 0.000
Sb1 0.024(3) 0.023(2) 0.018(3) 0.000 -0.0002(18) 0.000
Sb2 0.023(2) 0.025(2) 0.018(2) 0.000 0.0019(18) 0.000
Sb3 0.020(2) 0.0130(19) 0.020(3) 0.000 0.0013(17) 0.000
Sb4 0.018(2) 0.0140(19) 0.023(3) 0.000 0.0000(17) 0.000
Sb5 0.024(2) 0.019(2) 0.027(3) 0.000 -0.0040(19) 0.000
Sb6 0.022(2) 0.023(2) 0.025(3) 0.000 0.0054(19) 0.000
Sb7 0.019(2) 0.017(2) 0.020(3) 0.000 0.0002(17) 0.000
Sb8 0.019(2) 0.015(2) 0.020(3) 0.000 0.0029(17) 0.000
Se1 0.015(3) 0.019(3) 0.017(4) 0.000 -0.001(2) 0.000
Se2 0.018(3) 0.018(3) 0.020(4) 0.000 0.001(3) 0.000
Se3 0.020(3) 0.021(4) 0.028(4) 0.000 -0.001(3) 0.000
Se4 0.019(3) 0.024(4) 0.026(4) 0.000 -0.001(3) 0.000
Se5 0.017(3) 0.029(4) 0.020(4) 0.000 0.002(3) 0.000
Se6 0.016(3) 0.022(4) 0.021(4) 0.000 0.002(3) 0.000
Se7 0.021(3) 0.031(4) 0.027(4) 0.000 -0.001(3) 0.000
Se8 0.021(3) 0.028(4) 0.027(4) 0.000 -0.002(3) 0.000
Se9 0.020(3) 0.032(4) 0.020(4) 0.000 0.005(3) 0.000
Se10 0.022(3) 0.027(4) 0.024(4) 0.000 -0.005(3) 0.000
Se11 0.026(4) 0.016(3) 0.020(4) 0.000 0.004(3) 0.000
Se12 0.021(3) 0.023(4) 0.024(4) 0.000 -0.001(3) 0.000
Se13 0.016(3) 0.027(4) 0.022(4) 0.000 0.001(3) 0.000
Se14 0.014(3) 0.028(4) 0.025(4) 0.000 0.001(3) 0.000
Se15 0.027(4) 0.032(4) 0.036(4) 0.000 0.011(3) 0.000
Se16 0.027(4) 0.028(4) 0.037(4) 0.000 -0.011(3) 0.000
Se17 0.018(3) 0.027(4) 0.028(4) 0.000 0.002(3) 0.000
Se18 0.022(4) 0.027(4) 0.030(4) 0.000 -0.006(3) 0.000
Se19 0.024(4) 0.035(4) 0.049(5) 0.000 -0.003(3) 0.000
Se20 0.026(4) 0.037(4) 0.045(5) 0.000 0.004(3) 0.000

loop_
_atom_type_symbol
_atom_type_description
_atom_type_scat_dispersion_real
_atom_type_scat_dispersion_imag
_atom_type_scat_source
Fe Fe 0.3463 0.8444 'International Tables Vol C Tables 4.2.6.8 and 6.1.1.4'
Se Se -0.0929 2.2259 'International Tables Vol C Tables 4.2.6.8 and 6.1.1.4'
Sb Sb -0.5866 1.5461 'International Tables Vol C Tables 4.2.6.8 and 6.1.1.4'
Pb Pb -3.3944 10.1111 'International Tables Vol C Tables 4.2.6.8 and 6.1.1.4'

loop_
_geom_angle_atom_site_label_1
_geom_angle_atom_site_label_2
_geom_angle_atom_site_label_3
_geom_angle
_geom_angle_site_symmetry_1
_geom_angle_site_symmetry_3
Se3 Pb1 Se11 79.64(16) . 1_545
Se3 Pb1 Se11 79.64(16) . .
Se11 Pb1 Se11 85.52(19) 1_545 .
Se3 Pb1 Se1 80.15(16) . .
Se11 Pb1 Se1 159.75(19) 1_545 .
Se11 Pb1 Se1 92.12(13) . .
Se3 Pb1 Se1 80.15(16) . 1_545
Se11 Pb1 Se1 92.11(13) 1_545 1_545
Se11 Pb1 Se1 159.75(19) . 1_545
Se1 Pb1 Se1 83.17(19) . 1_545
Se3 Pb1 Se10 133.69(19) . 3_666
Se11 Pb1 Se10 129.71(12) 1_545 3_666
Se11 Pb1 Se10 129.71(12) . 3_666
Se1 Pb1 Se10 65.91(15) . 3_666
Se1 Pb1 Se10 65.91(15) 1_545 3_666
Se3 Pb1 Se16 140.06(11) . 3_656
Se11 Pb1 Se16 63.31(16) 1_545 3_656
Se11 Pb1 Se16 110.04(18) . 3_656
Se1 Pb1 Se16 135.5(2) . 3_656
Se1 Pb1 Se16 86.53(15) 1_545 3_656
Se10 Pb1 Se16 70.39(16) 3_666 3_656
Se3 Pb1 Se16 140.06(11) . 3_666
Se11 Pb1 Se16 110.04(18) 1_545 3_666
Se11 Pb1 Se16 63.31(16) . 3_666
Se1 Pb1 Se16 86.53(15) . 3_666
Se1 Pb1 Se16 135.5(2) 1_545 3_666
Se10 Pb1 Se16 70.39(16) 3_666 3_666
Se16 Pb1 Se16 71.35(14) 3_656 3_666
Se4 Pb2 Se12 79.70(16) . 1_545
Se4 Pb2 Se12 79.70(16) . .
Se12 Pb2 Se12 85.69(19) 1_545 .
Se4 Pb2 Se2 80.17(17) . 1_545
Se12 Pb2 Se2 92.13(14) 1_545 1_545
Se12 Pb2 Se2 159.82(19) . 1_545
Se4 Pb2 Se2 80.17(17) . .
Se12 Pb2 Se2 159.82(19) 1_545 .
Se12 Pb2 Se2 92.14(14) . .
Se2 Pb2 Se2 83.02(19) 1_545 .
Se4 Pb2 Se15 140.02(11) . 3_666
Se12 Pb2 Se15 110.09(18) 1_545 3_666
Se12 Pb2 Se15 63.22(16) . 3_666
Se2 Pb2 Se15 135.5(2) 1_545 3_666
Se2 Pb2 Se15 86.52(15) . 3_666
Se4 Pb2 Se15 140.02(11) . 3_656
Se12 Pb2 Se15 63.22(16) 1_545 3_656
Se12 Pb2 Se15 110.09(18) . 3_656
Se2 Pb2 Se15 86.51(15) 1_545 3_656
Se2 Pb2 Se15 135.5(2) . 3_656
Se15 Pb2 Se15 71.46(14) 3_666 3_656
Se4 Pb2 Se9 133.63(19) . 3_666
Se12 Pb2 Se9 129.65(12) 1_545 3_666
Se12 Pb2 Se9 129.65(12) . 3_666
Se2 Pb2 Se9 65.80(16) 1_545 3_666
Se2 Pb2 Se9 65.80(16) . 3_666
Se15 Pb2 Se9 70.44(16) 3_666 3_666
Se15 Pb2 Se9 70.44(16) 3_656 3_666
Se1 Pb3 Se1 83.25(18) 1_545 .
Se1 Pb3 Se5 92.64(13) 1_545 1_545
Se1 Pb3 Se5 155.54(19) . 1_545
Se1 Pb3 Se5 155.54(19) 1_545 .
Se1 Pb3 Se5 92.64(13) . .
Se5 Pb3 Se5 81.16(16) 1_545 .
Se1 Pb3 Se7 77.61(15) 1_545 .
Se1 Pb3 Se7 77.61(15) . .
Se5 Pb3 Se7 77.96(16) 1_545 .
Se5 Pb3 Se7 77.96(16) . .
Se1 Pb3 Se14 84.71(16) 1_545 1_545
Se1 Pb3 Se14 138.77(18) . 1_545
Se5 Pb3 Se14 64.14(15) 1_545 1_545
Se5 Pb3 Se14 112.98(19) . 1_545
Se7 Pb3 Se14 137.19(10) . 1_545
Se1 Pb3 Se14 138.77(18) 1_545 .
Se1 Pb3 Se14 84.71(16) . .
Se5 Pb3 Se14 112.98(19) 1_545 .
Se5 Pb3 Se14 64.14(15) . .
Se7 Pb3 Se14 137.19(10) . .
Se14 Pb3 Se14 78.90(17) 1_545 .
Se1 Pb3 Se10 68.63(15) 1_545 3_666
Se1 Pb3 Se10 68.63(15) . 3_666
Se5 Pb3 Se10 132.01(12) 1_545 3_666
Se5 Pb3 Se10 132.01(12) . 3_666
Se7 Pb3 Se10 134.1(2) . 3_666
Se14 Pb3 Se10 70.24(15) 1_545 3_666
Se14 Pb3 Se10 70.24(15) . 3_666
Se2 Pb4 Se2 83.36(19) . 1_545
Se2 Pb4 Se6 92.61(13) . .
Se2 Pb4 Se6 155.69(19) 1_545 .
Se2 Pb4 Se6 155.69(19) . 1_545
Se2 Pb4 Se6 92.61(13) 1_545 1_545
Se6 Pb4 Se6 81.23(16) . 1_545
Se2 Pb4 Se8 77.55(15) . 1_455
Se2 Pb4 Se8 77.55(15) 1_545 1_455
Se6 Pb4 Se8 78.16(16) . 1_455
Se6 Pb4 Se8 78.16(16) 1_545 1_455
Se2 Pb4 Se13 138.87(19) . 1_545
Se2 Pb4 Se13 84.71(16) 1_545 1_545
Se6 Pb4 Se13 112.83(19) . 1_545
Se6 Pb4 Se13 63.92(15) 1_545 1_545
Se8 Pb4 Se13 137.17(10) 1_455 1_545
Se2 Pb4 Se13 84.71(16) . .
Se2 Pb4 Se13 138.87(19) 1_545 .
Se6 Pb4 Se13 63.92(15) . .
Se6 Pb4 Se13 112.83(19) 1_545 .
Se8 Pb4 Se13 137.17(10) 1_455 .
Se13 Pb4 Se13 78.94(17) 1_545 .
Se2 Pb4 Se9 68.59(15) . 3_666
Se2 Pb4 Se9 68.59(15) 1_545 3_666
Se6 Pb4 Se9 131.95(12) . 3_666
Se6 Pb4 Se9 131.95(12) 1_545 3_666
Se8 Pb4 Se9 134.0(2) 1_455 3_666
Se13 Pb4 Se9 70.39(15) 1_545 3_666
Se13 Pb4 Se9 70.40(15) . 3_666
Se19 Pb5 Se13 91.47(19) . .
Se19 Pb5 Se13 91.47(19) . 1_545
Se13 Pb5 Se13 88.2(2) . 1_545
Se19 Pb5 Se11 99.6(2) . .
Se13 Pb5 Se11 92.58(14) . .
Se13 Pb5 Se11 168.89(19) 1_545 .
Se19 Pb5 Se11 99.6(2) . 1_545
Se13 Pb5 Se11 168.89(19) . 1_545
Se13 Pb5 Se11 92.58(14) 1_545 1_545
Se11 Pb5 Se11 84.54(17) . 1_545
Se19 Pb5 Se17 179.5(3) . .
Se13 Pb5 Se17 88.18(18) . .
Se13 Pb5 Se17 88.18(18) 1_545 .
Se11 Pb5 Se17 80.77(17) . .
Se11 Pb5 Se17 80.77(17) 1_545 .
Se20 Pb6 Se14 91.82(18) . .
Se20 Pb6 Se14 91.82(18) . 1_545
Se14 Pb6 Se14 88.2(2) . 1_545
Se20 Pb6 Se12 99.4(2) . 1_544
Se14 Pb6 Se12 168.72(19) . 1_544
Se14 Pb6 Se12 92.57(14) 1_545 1_544
Se20 Pb6 Se12 99.4(2) . 1_554
Se14 Pb6 Se12 92.57(14) . 1_554
Se14 Pb6 Se12 168.72(19) 1_545 1_554
Se12 Pb6 Se12 84.51(17) 1_544 1_554
Se20 Pb6 Se18 179.6(3) . .
Se14 Pb6 Se18 87.91(18) . .
Se14 Pb6 Se18 87.91(18) 1_545 .
Se12 Pb6 Se18 80.88(17) 1_544 .
Se12 Pb6 Se18 80.88(17) 1_554 .
Se20 Pb7 Se20 98.8(3) 3_655 3_665
Se20 Pb7 Se20 89.4(2) 3_655 .
Se20 Pb7 Se20 89.4(2) 3_665 .
Se20 Pb7 Se15 93.7(2) 3_655 .
Se20 Pb7 Se15 93.7(2) 3_665 .
Se20 Pb7 Se15 175.2(3) . .
Se20 Pb7 Se5 175.3(2) 3_655 .
Se20 Pb7 Se5 85.94(15) 3_665 .
Se20 Pb7 Se5 90.7(2) . .
Se15 Pb7 Se5 85.9(2) . .
Se20 Pb7 Se5 85.94(15) 3_655 1_545
Se20 Pb7 Se5 175.3(2) 3_665 1_545
Se20 Pb7 Se5 90.7(2) . 1_545
Se15 Pb7 Se5 85.9(2) . 1_545
Se5 Pb7 Se5 89.3(2) . 1_545
Se20 Pb7 Pb7 44.75(18) 3_655 3_655
Se20 Pb7 Pb7 95.8(3) 3_665 3_655
Se20 Pb7 Pb7 44.68(17) . 3_655
Se15 Pb7 Pb7 138.31(19) . 3_655
Se5 Pb7 Pb7 135.2(3) . 3_655
Se5 Pb7 Pb7 87.67(15) 1_545 3_655
Se20 Pb7 Fe3 44.75(18) 3_655 3_655
Se20 Pb7 Fe3 95.8(3) 3_665 3_655
Se20 Pb7 Fe3 44.68(17) . 3_655
Se15 Pb7 Fe3 138.31(19) . 3_655
Se5 Pb7 Fe3 135.2(3) . 3_655
Se5 Pb7 Fe3 87.67(15) 1_545 3_655
Pb7 Pb7 Fe3 0.0(2) 3_655 3_655
Se19 Pb8 Se19 89.1(2) 1_655 3_656
Se19 Pb8 Se19 89.1(2) 1_655 3_666
Se19 Pb8 Se19 98.4(3) 3_656 3_666
Se19 Pb8 Se16 175.2(3) 1_655 .
Se19 Pb8 Se16 94.0(2) 3_656 .
Se19 Pb8 Se16 94.0(2) 3_666 .
Se19 Pb8 Se6 90.6(2) 1_655 1_655
Se19 Pb8 Se6 175.6(2) 3_656 1_655
Se19 Pb8 Se6 86.04(15) 3_666 1_655
Se16 Pb8 Se6 86.0(2) . 1_655
Se19 Pb8 Se6 90.6(2) 1_655 1_645
Se19 Pb8 Se6 86.04(15) 3_656 1_645
Se19 Pb8 Se6 175.6(2) 3_666 1_645
Se16 Pb8 Se6 86.0(2) . 1_645
Se6 Pb8 Se6 89.5(2) 1_655 1_645
Se19 Pb8 Pb8 44.68(17) 1_655 3_756
Se19 Pb8 Pb8 44.45(18) 3_656 3_756
Se19 Pb8 Pb8 95.3(3) 3_666 3_756
Se16 Pb8 Pb8 138.32(19) . 3_756
Se6 Pb8 Pb8 135.1(3) 1_655 3_756
Se6 Pb8 Pb8 87.63(15) 1_645 3_756
Se19 Pb8 Fe4 44.68(17) 1_655 3_756
Se19 Pb8 Fe4 44.45(18) 3_656 3_756
Se19 Pb8 Fe4 95.3(3) 3_666 3_756
Se16 Pb8 Fe4 138.32(19) . 3_756
Se6 Pb8 Fe4 135.1(3) 1_655 3_756
Se6 Pb8 Fe4 87.63(15) 1_645 3_756
Pb8 Pb8 Fe4 0.00(12) 3_756 3_756
Se5 Sb1 Se15 93.6(2) . 1_565
Se5 Sb1 Se15 93.6(2) . .
Se15 Sb1 Se15 95.3(2) 1_565 .
Se5 Sb1 Se7 89.53(18) . .
Se15 Sb1 Se7 174.2(2) 1_565 .
Se15 Sb1 Se7 89.29(14) . .
Se5 Sb1 Se7 89.53(18) . 1_565
Se15 Sb1 Se7 89.29(14) 1_565 1_565
Se15 Sb1 Se7 174.2(2) . 1_565
Se7 Sb1 Se7 85.9(2) . 1_565
Se5 Sb1 Se9 179.6(3) . .
Se15 Sb1 Se9 86.1(2) 1_565 .
Se15 Sb1 Se9 86.1(2) . .
Se7 Sb1 Se9 90.74(19) . .
Se7 Sb1 Se9 90.74(19) 1_565 .
Se5 Sb1 Pb7 47.22(13) . .
Se15 Sb1 Pb7 94.29(19) 1_565 .
Se15 Sb1 Pb7 46.51(18) . .
Se7 Sb1 Pb7 91.42(14) . .
Se7 Sb1 Pb7 136.73(19) 1_565 .
Se9 Sb1 Pb7 132.51(14) . .
Se6 Sb2 Se16 93.7(2) 1_655 .
Se6 Sb2 Se16 93.7(2) 1_655 1_565
Se16 Sb2 Se16 95.7(2) . 1_565
Se6 Sb2 Se8 89.46(19) 1_655 1_565
Se16 Sb2 Se8 174.0(2) . 1_565
Se16 Sb2 Se8 89.22(14) 1_565 1_565
Se6 Sb2 Se8 89.46(18) 1_655 .
Se16 Sb2 Se8 89.22(14) . .
Se16 Sb2 Se8 174.0(2) 1_565 .
Se8 Sb2 Se8 85.7(2) 1_565 .
Se6 Sb2 Se10 179.7(2) 1_655 .
Se16 Sb2 Se10 86.1(2) . .
Se16 Sb2 Se10 86.1(2) 1_565 .
Se8 Sb2 Se10 90.73(19) 1_565 .
Se8 Sb2 Se10 90.73(19) . .
Se6 Sb2 Pb8 47.19(13) 1_655 1_565
Se16 Sb2 Pb8 94.51(19) . 1_565
Se16 Sb2 Pb8 46.59(18) 1_565 1_565
Se8 Sb2 Pb8 91.37(14) 1_565 1_565
Se8 Sb2 Pb8 136.6(2) . 1_565
Se10 Sb2 Pb8 132.63(14) . 1_565
Se6 Sb2 Fe4 47.19(13) 1_655 1_565
Se16 Sb2 Fe4 94.51(19) . 1_565
Se16 Sb2 Fe4 46.59(18) 1_565 1_565
Se8 Sb2 Fe4 91.37(14) 1_565 1_565
Se8 Sb2 Fe4 136.6(2) . 1_565
Se10 Sb2 Fe4 132.63(14) . 1_565
Pb8 Sb2 Fe4 0.00(11) 1_565 1_565
Se11 Sb3 Se17 92.83(18) . 1_565
Se11 Sb3 Se17 92.83(19) . .
Se17 Sb3 Se17 93.2(3) 1_565 .
Se11 Sb3 Se3 83.19(18) . .
Se17 Sb3 Se3 173.5(2) 1_565 .
Se17 Sb3 Se3 92.07(15) . .
Se11 Sb3 Se3 83.19(18) . 1_565
Se17 Sb3 Se3 92.07(15) 1_565 1_565
Se17 Sb3 Se3 173.5(2) . 1_565
Se3 Sb3 Se3 82.43(19) . 1_565
Se11 Sb3 Se3 175.2(2) . 3_666
Se17 Sb3 Se3 83.89(19) 1_565 3_666
Se17 Sb3 Se3 83.89(19) . 3_666
Se3 Sb3 Se3 100.38(16) . 3_666
Se3 Sb3 Se3 100.38(16) 1_565 3_666
Se12 Sb4 Se18 92.99(19) 1_554 .
Se12 Sb4 Se18 92.99(19) 1_554 1_565
Se18 Sb4 Se18 93.0(3) . 1_565
Se12 Sb4 Se4 83.28(18) 1_554 1_554
Se18 Sb4 Se4 92.17(15) . 1_554
Se18 Sb4 Se4 173.8(2) 1_565 1_554
Se12 Sb4 Se4 83.28(18) 1_554 1_564
Se18 Sb4 Se4 173.8(2) . 1_564
Se18 Sb4 Se4 92.18(15) 1_565 1_564
Se4 Sb4 Se4 82.47(19) 1_554 1_564
Se12 Sb4 Se4 175.2(2) 1_554 3_566
Se18 Sb4 Se4 83.7(2) . 3_566
Se18 Sb4 Se4 83.7(2) 1_565 3_566
Se4 Sb4 Se4 100.31(16) 1_554 3_566
Se4 Sb4 Se4 100.31(16) 1_564 3_566
Se1 Sb5 Se7 91.12(19) . 1_565
Se1 Sb5 Se7 91.12(19) . .
Se7 Sb5 Se7 90.9(2) 1_565 .
Se1 Sb5 Se3 90.27(19) . 1_565
Se7 Sb5 Se3 89.48(13) 1_565 1_565
Se7 Sb5 Se3 178.5(3) . 1_565
Se1 Sb5 Se3 90.27(19) . .
Se7 Sb5 Se3 178.5(3) 1_565 .
Se7 Sb5 Se3 89.48(13) . .
Se3 Sb5 Se3 90.1(2) 1_565 .
Se1 Sb5 Se17 173.7(3) . 3_666
Se7 Sb5 Se17 93.32(18) 1_565 3_666
Se7 Sb5 Se17 93.32(18) . 3_666
Se3 Sb5 Se17 85.3(2) 1_565 3_666
Se3 Sb5 Se17 85.3(2) . 3_666
Se2 Sb6 Se8 91.0(2) . 1_455
Se2 Sb6 Se8 91.0(2) . 1_465
Se8 Sb6 Se8 91.2(2) 1_455 1_465
Se2 Sb6 Se4 90.39(19) . .
Se8 Sb6 Se4 89.35(13) 1_455 .
Se8 Sb6 Se4 178.5(3) 1_465 .
Se2 Sb6 Se4 90.39(19) . 1_565
Se8 Sb6 Se4 178.5(3) 1_455 1_565
Se8 Sb6 Se4 89.35(13) 1_465 1_565
Se4 Sb6 Se4 90.1(2) . 1_565
Se2 Sb6 Se18 173.8(3) . 3_566
Se8 Sb6 Se18 93.29(18) 1_455 3_566
Se8 Sb6 Se18 93.29(18) 1_465 3_566
Se4 Sb6 Se18 85.24(19) . 3_566
Se4 Sb6 Se18 85.24(19) 1_565 3_566
Se13 Sb7 Se9 90.1(2) 3_666 1_545
Se13 Sb7 Se9 90.1(2) 3_666 .
Se9 Sb7 Se9 98.1(3) 1_545 .
Se13 Sb7 Se17 92.1(2) 3_666 3_666
Se9 Sb7 Se17 170.52(18) 1_545 3_666
Se9 Sb7 Se17 91.10(14) . 3_666
Se13 Sb7 Se17 92.1(2) 3_666 3_656
Se9 Sb7 Se17 91.10(14) 1_545 3_656
Se9 Sb7 Se17 170.52(18) . 3_656
Se17 Sb7 Se17 79.61(19) 3_666 3_656
Se13 Sb7 Se7 178.2(3) 3_666 .
Se9 Sb7 Se7 91.1(2) 1_545 .
Se9 Sb7 Se7 91.1(2) . .
Se17 Sb7 Se7 86.49(17) 3_666 .
Se17 Sb7 Se7 86.49(17) 3_656 .
Se14 Sb8 Se10 90.0(2) 3_666 1_545
Se14 Sb8 Se10 90.0(2) 3_666 .
Se10 Sb8 Se10 98.3(3) 1_545 .
Se14 Sb8 Se18 92.1(2) 3_666 3_666
Se10 Sb8 Se18 170.53(18) 1_545 3_666
Se10 Sb8 Se18 90.97(15) . 3_666
Se14 Sb8 Se18 92.1(2) 3_666 3_656
Se10 Sb8 Se18 90.97(15) 1_545 3_656
Se10 Sb8 Se18 170.53(18) . 3_656
Se18 Sb8 Se18 79.73(19) 3_666 3_656
Se14 Sb8 Se8 178.0(3) 3_666 .
Se10 Sb8 Se8 91.3(2) 1_545 .
Se10 Sb8 Se8 91.3(2) . .
Se18 Sb8 Se8 86.38(18) 3_666 .
Se18 Sb8 Se8 86.38(18) 3_656 .
Sb5 Se1 Pb3 99.26(18) . 1_565
Sb5 Se1 Pb3 99.26(18) . .
Pb3 Se1 Pb3 83.25(18) 1_565 .
Sb5 Se1 Pb1 96.5(2) . 1_565
Pb3 Se1 Pb1 94.62(8) 1_565 1_565
Pb3 Se1 Pb1 164.2(2) . 1_565
Sb5 Se1 Pb1 96.5(2) . .
Pb3 Se1 Pb1 164.2(2) 1_565 .
Pb3 Se1 Pb1 94.62(8) . .
Pb1 Se1 Pb1 83.17(19) 1_565 .
Sb5 Se1 Se10 145.37(8) . 3_666
Pb3 Se1 Se10 103.5(2) 1_565 3_666
Pb3 Se1 Se10 58.57(14) . 3_666
Pb1 Se1 Se10 107.2(2) 1_565 3_666
Pb1 Se1 Se10 62.71(14) . 3_666
Sb5 Se1 Se10 145.37(8) . 3_676
Pb3 Se1 Se10 58.57(14) 1_565 3_676
Pb3 Se1 Se10 103.5(2) . 3_676
Pb1 Se1 Se10 62.71(14) 1_565 3_676
Pb1 Se1 Se10 107.2(2) . 3_676
Se10 Se1 Se10 69.24(15) 3_666 3_676
Sb5 Se1 Se3 47.67(14) . 1_565
Pb3 Se1 Se3 98.17(11) 1_565 1_565
Pb3 Se1 Se3 146.8(2) . 1_565
Pb1 Se1 Se3 48.91(13) 1_565 1_565
Pb1 Se1 Se3 92.1(2) . 1_565
Se10 Se1 Se3 149.3(2) 3_666 1_565
Se10 Se1 Se3 105.38(12) 3_676 1_565
Sb6 Se2 Pb4 99.27(19) . .
Sb6 Se2 Pb4 99.27(19) . 1_565
Pb4 Se2 Pb4 83.36(19) . 1_565
Sb6 Se2 Pb2 96.4(2) . 1_565
Pb4 Se2 Pb2 164.4(3) . 1_565
Pb4 Se2 Pb2 94.68(8) 1_565 1_565
Sb6 Se2 Pb2 96.4(2) . .
Pb4 Se2 Pb2 94.68(8) . .
Pb4 Se2 Pb2 164.4(3) 1_565 .
Pb2 Se2 Pb2 83.02(19) 1_565 .
Sb6 Se2 Se9 145.35(8) . 3_676
Pb4 Se2 Se9 103.7(2) . 3_676
Pb4 Se2 Se9 58.67(14) 1_565 3_676
Pb2 Se2 Se9 62.72(14) 1_565 3_676
Pb2 Se2 Se9 107.2(2) . 3_676
Sb6 Se2 Se9 145.35(8) . 3_666
Pb4 Se2 Se9 58.67(14) . 3_666
Pb4 Se2 Se9 103.7(2) 1_565 3_666
Pb2 Se2 Se9 107.2(2) 1_565 3_666
Pb2 Se2 Se9 62.72(14) . 3_666
Se9 Se2 Se9 69.29(16) 3_676 3_666
Sb6 Se2 Se4 47.55(14) . 1_565
Pb4 Se2 Se4 146.7(2) . 1_565
Pb4 Se2 Se4 98.14(11) 1_565 1_565
Pb2 Se2 Se4 48.90(13) 1_565 1_565
Pb2 Se2 Se4 92.0(2) . 1_565
Se9 Se2 Se4 105.37(12) 3_676 1_565
Se9 Se2 Se4 149.2(2) 3_666 1_565
Sb5 Se3 Sb5 90.1(2) 1_545 .
Sb5 Se3 Pb1 92.92(19) 1_545 .
Sb5 Se3 Pb1 92.92(19) . .
Sb5 Se3 Sb3 172.2(2) 1_545 .
Sb5 Se3 Sb3 93.34(9) . .
Pb1 Se3 Sb3 93.89(17) . .
Sb5 Se3 Sb3 93.34(9) 1_545 1_545
Sb5 Se3 Sb3 172.2(2) . 1_545
Pb1 Se3 Sb3 93.89(17) . 1_545
Sb3 Se3 Sb3 82.43(19) . 1_545
Sb5 Se3 Sb3 93.21(16) 1_545 3_666
Sb5 Se3 Sb3 93.21(16) . 3_666
Pb1 Se3 Sb3 171.3(3) . 3_666
Sb3 Se3 Sb3 79.62(16) . 3_666
Sb3 Se3 Sb3 79.62(16) 1_545 3_666
Sb5 Se3 Se11 92.82(12) 1_545 1_545
Sb5 Se3 Se11 143.3(2) . 1_545
Pb1 Se3 Se11 50.43(13) . 1_545
Sb3 Se3 Se11 88.62(18) . 1_545
Sb3 Se3 Se11 43.52(14) 1_545 1_545
Sb3 Se3 Se11 123.07(19) 3_666 1_545
Sb5 Se3 Se11 143.3(2) 1_545 .
Sb5 Se3 Se11 92.82(12) . .
Pb1 Se3 Se11 50.43(13) . .
Sb3 Se3 Se11 43.52(14) . .
Sb3 Se3 Se11 88.62(18) 1_545 .
Sb3 Se3 Se11 123.06(19) 3_666 .
Se11 Se3 Se11 64.28(14) 1_545 .
Sb6 Se4 Sb6 90.1(2) . 1_545
Sb6 Se4 Pb2 92.91(19) . .
Sb6 Se4 Pb2 92.91(19) 1_545 .
Sb6 Se4 Sb4 93.33(9) . 1_556
Sb6 Se4 Sb4 172.4(3) 1_545 1_556
Pb2 Se4 Sb4 93.72(17) . 1_556
Sb6 Se4 Sb4 172.4(3) . 1_546
Sb6 Se4 Sb4 93.33(9) 1_545 1_546
Pb2 Se4 Sb4 93.72(17) . 1_546
Sb4 Se4 Sb4 82.47(19) 1_556 1_546
Sb6 Se4 Sb4 93.32(17) . 3_566
Sb6 Se4 Sb4 93.32(17) 1_545 3_566
Pb2 Se4 Sb4 171.2(2) . 3_566
Sb4 Se4 Sb4 79.69(16) 1_556 3_566
Sb4 Se4 Sb4 79.69(16) 1_546 3_566
Sb6 Se4 Se12 143.2(2) . 1_545
Sb6 Se4 Se12 92.75(12) 1_545 1_545
Pb2 Se4 Se12 50.29(13) . 1_545
Sb4 Se4 Se12 88.59(18) 1_556 1_545
Sb4 Se4 Se12 43.48(14) 1_546 1_545
Sb4 Se4 Se12 123.10(18) 3_566 1_545
Sb6 Se4 Se12 92.75(12) . .
Sb6 Se4 Se12 143.2(2) 1_545 .
Pb2 Se4 Se12 50.29(13) . .
Sb4 Se4 Se12 43.48(14) 1_556 .
Sb4 Se4 Se12 88.59(18) 1_546 .
Sb4 Se4 Se12 123.10(18) 3_566 .
Se12 Se4 Se12 64.24(14) 1_545 .
Sb1 Se5 Pb7 91.1(2) . .
Sb1 Se5 Fe3 91.1(2) . 1_565
Pb7 Se5 Fe3 89.3(2) . 1_565
Sb1 Se5 Pb7 91.1(2) . 1_565
Pb7 Se5 Pb7 89.3(2) . 1_565
Fe3 Se5 Pb7 0.00(19) 1_565 1_565
Sb1 Se5 Pb3 100.38(19) . .
Pb7 Se5 Pb3 93.65(10) . .
Fe3 Se5 Pb3 168.0(3) 1_565 .
Pb7 Se5 Pb3 168.0(3) 1_565 .
Sb1 Se5 Pb3 100.38(19) . 1_565
Pb7 Se5 Pb3 168.0(3) . 1_565
Fe3 Se5 Pb3 93.65(10) 1_565 1_565
Pb7 Se5 Pb3 93.65(10) 1_565 1_565
Pb3 Se5 Pb3 81.16(16) . 1_565
Sb1 Se5 Se14 151.0(3) . .
Pb7 Se5 Se14 109.1(2) . .
Fe3 Se5 Se14 109.1(2) 1_565 .
Pb7 Se5 Se14 109.1(2) 1_565 .
Pb3 Se5 Se14 59.01(14) . .
Pb3 Se5 Se14 59.01(14) 1_565 .
Sb2 Se6 Fe4 90.9(2) 1_455 1_455
Sb2 Se6 Pb8 90.9(2) 1_455 1_455
Fe4 Se6 Pb8 0.0(2) 1_455 1_455
Sb2 Se6 Fe4 90.9(2) 1_455 1_465
Fe4 Se6 Fe4 89.5(2) 1_455 1_465
Pb8 Se6 Fe4 89.5(2) 1_455 1_465
Sb2 Se6 Pb8 90.9(2) 1_455 1_465
Fe4 Se6 Pb8 89.5(2) 1_455 1_465
Pb8 Se6 Pb8 89.5(2) 1_455 1_465
Fe4 Se6 Pb8 0.0(3) 1_465 1_465
Sb2 Se6 Pb4 100.31(18) 1_455 1_565
Fe4 Se6 Pb4 168.3(3) 1_455 1_565
Pb8 Se6 Pb4 168.3(3) 1_455 1_565
Fe4 Se6 Pb4 93.58(10) 1_465 1_565
Pb8 Se6 Pb4 93.58(10) 1_465 1_565
Sb2 Se6 Pb4 100.31(18) 1_455 .
Fe4 Se6 Pb4 93.58(10) 1_455 .
Pb8 Se6 Pb4 93.58(10) 1_455 .
Fe4 Se6 Pb4 168.3(3) 1_465 .
Pb8 Se6 Pb4 168.3(3) 1_465 .
Pb4 Se6 Pb4 81.23(16) 1_565 .
Sb2 Se6 Se13 151.1(3) 1_455 .
Fe4 Se6 Se13 109.2(2) 1_455 .
Pb8 Se6 Se13 109.2(2) 1_455 .
Fe4 Se6 Se13 109.2(2) 1_465 .
Pb8 Se6 Se13 109.2(2) 1_465 .
Pb4 Se6 Se13 59.13(14) 1_565 .
Pb4 Se6 Se13 59.13(14) . .
Sb5 Se7 Sb5 90.9(2) . 1_545
Sb5 Se7 Sb1 175.3(2) . 1_545
Sb5 Se7 Sb1 91.45(9) 1_545 1_545
Sb5 Se7 Sb1 91.45(9) . .
Sb5 Se7 Sb1 175.3(2) 1_545 .
Sb1 Se7 Sb1 85.9(2) 1_545 .
Sb5 Se7 Pb3 91.86(17) . .
Sb5 Se7 Pb3 91.86(17) 1_545 .
Sb1 Se7 Pb3 92.09(18) 1_545 .
Sb1 Se7 Pb3 92.09(18) . .
Sb5 Se7 Sb7 91.98(18) . .
Sb5 Se7 Sb7 91.98(18) 1_545 .
Sb1 Se7 Sb7 83.91(16) 1_545 .
Sb1 Se7 Sb7 83.91(16) . .
Pb3 Se7 Sb7 174.5(2) . .
Sb5 Se7 Se1 89.93(18) . 1_545
Sb5 Se7 Se1 41.88(14) 1_545 1_545
Sb1 Se7 Se1 94.53(12) 1_545 1_545
Sb1 Se7 Se1 142.1(2) . 1_545
Pb3 Se7 Se1 50.05(12) . 1_545
Sb7 Se7 Se1 133.85(18) . 1_545
Sb5 Se7 Se1 41.88(14) . .
Sb5 Se7 Se1 89.93(18) 1_545 .
Sb1 Se7 Se1 142.1(2) 1_545 .
Sb1 Se7 Se1 94.53(12) . .
Pb3 Se7 Se1 50.05(12) . .
Sb7 Se7 Se1 133.85(18) . .
Se1 Se7 Se1 62.85(13) 1_545 .
Sb6 Se8 Sb6 91.2(2) 1_655 1_645
Sb6 Se8 Sb2 91.43(9) 1_655 .
Sb6 Se8 Sb2 175.1(2) 1_645 .
Sb6 Se8 Sb2 175.1(2) 1_655 1_545
Sb6 Se8 Sb2 91.43(9) 1_645 1_545
Sb2 Se8 Sb2 85.7(2) . 1_545
Sb6 Se8 Pb4 91.98(17) 1_655 1_655
Sb6 Se8 Pb4 91.98(17) 1_645 1_655
Sb2 Se8 Pb4 92.04(19) . 1_655
Sb2 Se8 Pb4 92.04(19) 1_545 1_655
Sb6 Se8 Sb8 92.04(19) 1_655 .
Sb6 Se8 Sb8 92.04(19) 1_645 .
Sb2 Se8 Sb8 83.76(17) . .
Sb2 Se8 Sb8 83.76(17) 1_545 .
Pb4 Se8 Sb8 174.2(2) 1_655 .
Sb6 Se8 Se2 42.02(14) 1_655 1_655
Sb6 Se8 Se2 90.15(18) 1_645 1_655
Sb2 Se8 Se2 94.52(12) . 1_655
Sb2 Se8 Se2 142.1(3) 1_545 1_655
Pb4 Se8 Se2 50.03(13) 1_655 1_655
Sb8 Se8 Se2 134.06(18) . 1_655
Sb6 Se8 Se2 90.15(18) 1_655 1_645
Sb6 Se8 Se2 42.02(14) 1_645 1_645
Sb2 Se8 Se2 142.1(3) . 1_645
Sb2 Se8 Se2 94.52(12) 1_545 1_645
Pb4 Se8 Se2 50.03(13) 1_655 1_645
Sb8 Se8 Se2 134.06(18) . 1_645
Se2 Se8 Se2 62.92(13) 1_655 1_645
Sb7 Se9 Sb7 98.1(3) . 1_565
Sb7 Se9 Sb1 93.69(19) . .
Sb7 Se9 Sb1 93.69(19) 1_565 .
Sb7 Se9 Pb4 97.1(2) . 3_666
Sb7 Se9 Pb4 97.1(2) 1_565 3_666
Sb1 Se9 Pb4 163.5(3) . 3_666
Sb7 Se9 Pb2 130.81(14) . 3_666
Sb7 Se9 Pb2 130.81(14) 1_565 3_666
Sb1 Se9 Pb2 80.12(18) . 3_666
Pb4 Se9 Pb2 83.41(16) 3_666 3_666
Sb7 Se9 Se2 149.6(3) . 3_676
Sb7 Se9 Se2 90.21(13) 1_565 3_676
Sb1 Se9 Se2 115.0(2) . 3_676
Pb4 Se9 Se2 52.74(13) 3_666 3_676
Pb2 Se9 Se2 51.48(13) 3_666 3_676
Sb7 Se9 Se2 90.21(13) . 3_666
Sb7 Se9 Se2 149.6(3) 1_565 3_666
Sb1 Se9 Se2 115.0(2) . 3_666
Pb4 Se9 Se2 52.74(13) 3_666 3_666
Pb2 Se9 Se2 51.48(13) 3_666 3_666
Se2 Se9 Se2 69.29(16) 3_676 3_666
Sb7 Se9 Se13 95.8(2) . 3_676
Sb7 Se9 Se13 43.83(15) 1_565 3_676
Sb1 Se9 Se13 137.36(16) . 3_676
Pb4 Se9 Se13 53.76(14) 3_666 3_676
Pb2 Se9 Se13 121.57(18) 3_666 3_676
Se2 Se9 Se13 70.38(17) 3_676 3_676
Se2 Se9 Se13 106.4(2) 3_666 3_676
Sb8 Se10 Sb8 98.3(3) . 1_565
Sb8 Se10 Sb2 93.58(19) . .
Sb8 Se10 Sb2 93.58(19) 1_565 .
Sb8 Se10 Pb3 97.2(2) . 3_666
Sb8 Se10 Pb3 97.2(2) 1_565 3_666
Sb2 Se10 Pb3 163.4(3) . 3_666
Sb8 Se10 Pb1 130.71(14) . 3_666
Sb8 Se10 Pb1 130.71(14) 1_565 3_666
Sb2 Se10 Pb1 80.02(18) . 3_666
Pb3 Se10 Pb1 83.39(16) 3_666 3_666
Sb8 Se10 Se1 90.28(13) . 3_666
Sb8 Se10 Se1 149.8(3) 1_565 3_666
Sb2 Se10 Se1 114.8(2) . 3_666
Pb3 Se10 Se1 52.79(13) 3_666 3_666
Pb1 Se10 Se1 51.38(13) 3_666 3_666
Sb8 Se10 Se1 149.8(3) . 3_676
Sb8 Se10 Se1 90.28(13) 1_565 3_676
Sb2 Se10 Se1 114.8(2) . 3_676
Pb3 Se10 Se1 52.79(13) 3_666 3_676
Pb1 Se10 Se1 51.38(13) 3_666 3_676
Se1 Se10 Se1 69.24(15) 3_666 3_676
Sb8 Se10 Se14 96.0(2) . 3_676
Sb8 Se10 Se14 43.88(15) 1_565 3_676
Sb2 Se10 Se14 137.31(16) . 3_676
Pb3 Se10 Se14 53.88(14) 3_666 3_676
Pb1 Se10 Se14 121.60(18) 3_666 3_676
Se1 Se10 Se14 106.6(2) 3_666 3_676
Se1 Se10 Se14 70.51(17) 3_676 3_676
Sb3 Se11 Pb1 103.16(18) . .
Sb3 Se11 Pb1 103.16(18) . 1_565
Pb1 Se11 Pb1 85.52(19) . 1_565
Sb3 Se11 Fe1 95.1(2) . 1_565
Pb1 Se11 Fe1 161.7(2) . 1_565
Pb1 Se11 Fe1 92.07(8) 1_565 1_565
Sb3 Se11 Pb5 95.1(2) . 1_565
Pb1 Se11 Pb5 161.7(2) . 1_565
Pb1 Se11 Pb5 92.07(8) 1_565 1_565
Fe1 Se11 Pb5 0.00(13) 1_565 1_565
Sb3 Se11 Pb5 95.1(2) . .
Pb1 Se11 Pb5 92.07(8) . .
Pb1 Se11 Pb5 161.7(2) 1_565 .
Fe1 Se11 Pb5 84.54(17) 1_565 .
Pb5 Se11 Pb5 84.54(17) 1_565 .
Sb3 Se11 Se16 163.5(3) . 3_666
Pb1 Se11 Se16 65.36(15) . 3_666
Pb1 Se11 Se16 65.36(15) 1_565 3_666
Fe1 Se11 Se16 97.16(18) 1_565 3_666
Pb5 Se11 Se16 97.16(18) 1_565 3_666
Pb5 Se11 Se16 97.16(18) . 3_666
Sb4 Se12 Pb2 103.18(18) 1_556 .
Sb4 Se12 Pb2 103.18(18) 1_556 1_565
Pb2 Se12 Pb2 85.69(19) . 1_565
Sb4 Se12 Fe2 95.0(2) 1_556 1_566
Pb2 Se12 Fe2 161.7(2) . 1_566
Pb2 Se12 Fe2 92.00(7) 1_565 1_566
Sb4 Se12 Pb6 95.0(2) 1_556 1_566
Pb2 Se12 Pb6 161.7(2) . 1_566
Pb2 Se12 Pb6 92.00(7) 1_565 1_566
Fe2 Se12 Pb6 0.00(9) 1_566 1_566
Sb4 Se12 Pb6 95.0(2) 1_556 1_556
Pb2 Se12 Pb6 92.00(7) . 1_556
Pb2 Se12 Pb6 161.7(2) 1_565 1_556
Fe2 Se12 Pb6 84.51(17) 1_566 1_556
Pb6 Se12 Pb6 84.51(17) 1_566 1_556
Sb4 Se12 Fe2 95.0(2) 1_556 1_556
Pb2 Se12 Fe2 92.00(7) . 1_556
Pb2 Se12 Fe2 161.7(2) 1_565 1_556
Fe2 Se12 Fe2 84.51(17) 1_566 1_556
Pb6 Se12 Fe2 84.51(17) 1_566 1_556
Pb6 Se12 Fe2 0.00(9) 1_556 1_556
Sb4 Se12 Se15 163.6(3) 1_556 3_666
Pb2 Se12 Se15 65.43(15) . 3_666
Pb2 Se12 Se15 65.43(15) 1_565 3_666
Fe2 Se12 Se15 97.10(18) 1_566 3_666
Pb6 Se12 Se15 97.10(18) 1_566 3_666
Pb6 Se12 Se15 97.10(18) 1_556 3_666
Fe2 Se12 Se15 97.10(18) 1_556 3_666
Sb7 Se13 Pb5 96.74(18) 3_666 .
Sb7 Se13 Fe1 96.74(18) 3_666 1_565
Pb5 Se13 Fe1 88.2(2) . 1_565
Sb7 Se13 Pb5 96.74(18) 3_666 1_565
Pb5 Se13 Pb5 88.2(2) . 1_565
Fe1 Se13 Pb5 0.00(9) 1_565 1_565
Sb7 Se13 Pb4 101.4(2) 3_666 .
Pb5 Se13 Pb4 93.62(7) . .
Fe1 Se13 Pb4 161.4(2) 1_565 .
Pb5 Se13 Pb4 161.4(2) 1_565 .
Sb7 Se13 Pb4 101.4(2) 3_666 1_565
Pb5 Se13 Pb4 161.4(2) . 1_565
Fe1 Se13 Pb4 93.62(7) 1_565 1_565
Pb5 Se13 Pb4 93.62(7) 1_565 1_565
Pb4 Se13 Pb4 78.94(17) . 1_565
Sb7 Se13 Se6 149.9(3) 3_666 .
Pb5 Se13 Se6 104.72(18) . .
Fe1 Se13 Se6 104.72(18) 1_565 .
Pb5 Se13 Se6 104.72(18) 1_565 .
Pb4 Se13 Se6 56.95(13) . .
Pb4 Se13 Se6 56.95(13) 1_565 .
Sb8 Se14 Fe2 96.95(18) 3_666 1_565
Sb8 Se14 Pb6 96.95(18) 3_666 1_565
Fe2 Se14 Pb6 0.00(13) 1_565 1_565
Sb8 Se14 Pb6 96.95(18) 3_666 .
Fe2 Se14 Pb6 88.2(2) 1_565 .
Pb6 Se14 Pb6 88.2(2) 1_565 .
Sb8 Se14 Pb3 101.5(2) 3_666 1_565
Fe2 Se14 Pb3 93.56(7) 1_565 1_565
Pb6 Se14 Pb3 93.56(7) 1_565 1_565
Pb6 Se14 Pb3 161.1(2) . 1_565
Sb8 Se14 Pb3 101.5(2) 3_666 .
Fe2 Se14 Pb3 161.1(2) 1_565 .
Pb6 Se14 Pb3 161.1(2) 1_565 .
Pb6 Se14 Pb3 93.56(7) . .
Pb3 Se14 Pb3 78.90(17) 1_565 .
Sb8 Se14 Se5 149.8(3) 3_666 .
Fe2 Se14 Se5 104.54(18) 1_565 .
Pb6 Se14 Se5 104.54(18) 1_565 .
Pb6 Se14 Se5 104.54(18) . .
Pb3 Se14 Se5 56.86(13) 1_565 .
Pb3 Se14 Se5 56.86(13) . .
Sb1 Se15 Sb1 95.3(2) . 1_545
Sb1 Se15 Pb7 89.2(2) . .
Sb1 Se15 Pb7 89.2(2) 1_545 .
Sb1 Se15 Se12 131.51(12) . 3_666
Sb1 Se15 Se12 131.51(12) 1_545 3_666
Pb7 Se15 Se12 101.4(3) . 3_666
Sb1 Se15 Pb2 85.41(12) . 3_666
Sb1 Se15 Pb2 141.6(3) 1_545 3_666
Pb7 Se15 Pb2 129.2(2) . 3_666
Se12 Se15 Pb2 51.35(12) 3_666 3_666
Sb1 Se15 Pb2 141.6(3) . 3_656
Sb1 Se15 Pb2 85.41(12) 1_545 3_656
Pb7 Se15 Pb2 129.2(2) . 3_656
Se12 Se15 Pb2 51.35(12) 3_666 3_656
Pb2 Se15 Pb2 71.46(14) 3_666 3_656
Sb1 Se15 Se5 41.86(14) . .
Sb1 Se15 Se5 91.29(18) 1_545 .
Pb7 Se15 Se5 47.43(14) . .
Se12 Se15 Se5 130.3(2) 3_666 .
Pb2 Se15 Se5 112.99(6) 3_666 .
Pb2 Se15 Se5 175.44(14) 3_656 .
Sb2 Se16 Sb2 95.7(2) 1_545 .
Sb2 Se16 Pb8 89.2(2) 1_545 .
Sb2 Se16 Pb8 89.2(2) . .
Sb2 Se16 Se11 131.36(12) 1_545 3_666
Sb2 Se16 Se11 131.37(12) . 3_666
Pb8 Se16 Se11 101.3(3) . 3_666
Sb2 Se16 Pb1 85.37(12) 1_545 3_656
Sb2 Se16 Pb1 141.6(3) . 3_656
Pb8 Se16 Pb1 129.2(2) . 3_656
Se11 Se16 Pb1 51.33(12) 3_666 3_656
Sb2 Se16 Pb1 141.6(3) 1_545 3_666
Sb2 Se16 Pb1 85.37(12) . 3_666
Pb8 Se16 Pb1 129.2(2) . 3_666
Se11 Se16 Pb1 51.33(12) 3_666 3_666
Pb1 Se16 Pb1 71.36(14) 3_656 3_666
Sb2 Se16 Se6 91.48(18) 1_545 1_655
Sb2 Se16 Se6 42.01(14) . 1_655
Pb8 Se16 Se6 47.29(14) . 1_655
Se11 Se16 Se6 130.0(2) 3_666 1_655
Pb1 Se16 Se6 175.40(15) 3_656 1_655
Pb1 Se16 Se6 113.06(5) 3_666 1_655
Sb3 Se17 Sb3 93.2(3) 1_545 .
Sb3 Se17 Pb5 91.1(2) 1_545 .
Sb3 Se17 Pb5 91.1(2) . .
Sb3 Se17 Sb7 171.0(2) 1_545 3_666
Sb3 Se17 Sb7 93.28(10) . 3_666
Pb5 Se17 Sb7 82.60(16) . 3_666
Sb3 Se17 Sb7 93.28(10) 1_545 3_656
Sb3 Se17 Sb7 171.0(2) . 3_656
Pb5 Se17 Sb7 82.60(16) . 3_656
Sb7 Se17 Sb7 79.61(19) 3_666 3_656
Sb3 Se17 Sb5 97.59(17) 1_545 3_666
Sb3 Se17 Sb5 97.59(17) . 3_666
Pb5 Se17 Sb5 167.4(3) . 3_666
Sb7 Se17 Sb5 87.70(19) 3_666 3_666
Sb7 Se17 Sb5 87.70(19) 3_656 3_666
Sb3 Se17 Se11 90.4(2) 1_545 .
Sb3 Se17 Se11 42.11(15) . .
Pb5 Se17 Se11 49.09(12) . .
Sb7 Se17 Se11 90.28(13) 3_666 .
Sb7 Se17 Se11 131.6(2) 3_656 .
Sb5 Se17 Se11 139.46(16) 3_666 .
Sb4 Se18 Sb4 93.0(3) . 1_545
Sb4 Se18 Pb6 90.8(2) . .
Sb4 Se18 Pb6 90.8(2) 1_545 .
Sb4 Se18 Sb8 93.32(9) . 3_666
Sb4 Se18 Sb8 171.0(2) 1_545 3_666
Pb6 Se18 Sb8 82.71(16) . 3_666
Sb4 Se18 Sb8 171.0(2) . 3_656
Sb4 Se18 Sb8 93.33(9) 1_545 3_656
Pb6 Se18 Sb8 82.71(16) . 3_656
Sb8 Se18 Sb8 79.73(19) 3_666 3_656
Sb4 Se18 Sb6 97.69(18) . 3_566
Sb4 Se18 Sb6 97.69(18) 1_545 3_566
Pb6 Se18 Sb6 167.6(3) . 3_566
Sb8 Se18 Sb6 87.8(2) 3_666 3_566
Sb8 Se18 Sb6 87.8(2) 3_656 3_566
Sb4 Se18 Se12 90.1(2) . 1_544
Sb4 Se18 Se12 41.97(15) 1_545 1_544
Pb6 Se18 Se12 48.99(13) . 1_544
Sb8 Se18 Se12 131.6(2) 3_666 1_544
Sb8 Se18 Se12 90.32(14) 3_656 1_544
Sb6 Se18 Se12 139.44(16) 3_566 1_544
Fe4 Se19 Pb8 0.00(13) 1_455 1_455
Fe4 Se19 Fe4 90.9(2) 1_455 3_656
Pb8 Se19 Fe4 90.9(2) 1_455 3_656
Fe4 Se19 Pb8 90.9(2) 1_455 3_656
Pb8 Se19 Pb8 90.9(2) 1_455 3_656
Fe4 Se19 Pb8 0.0(2) 3_656 3_656
Fe4 Se19 Fe4 90.9(2) 1_455 3_666
Pb8 Se19 Fe4 90.9(2) 1_455 3_666
Fe4 Se19 Fe4 98.4(3) 3_656 3_666
Pb8 Se19 Fe4 98.4(3) 3_656 3_666
Fe4 Se19 Pb8 90.9(2) 1_455 3_666
Pb8 Se19 Pb8 90.9(2) 1_455 3_666
Fe4 Se19 Pb8 98.4(3) 3_656 3_666
Pb8 Se19 Pb8 98.4(3) 3_656 3_666
Fe4 Se19 Pb8 0.0(3) 3_666 3_666
Fe4 Se19 Pb5 128.8(4) 1_455 .
Pb8 Se19 Pb5 128.8(4) 1_455 .
Fe4 Se19 Pb5 120.0(2) 3_656 .
Pb8 Se19 Pb5 120.0(2) 3_656 .
Fe4 Se19 Pb5 120.0(2) 3_666 .
Pb8 Se19 Pb5 120.0(2) 3_666 .
Fe3 Se20 Pb7 0.0(3) 3_655 3_655
Fe3 Se20 Fe3 98.8(3) 3_655 3_665
Pb7 Se20 Fe3 98.8(3) 3_655 3_665
Fe3 Se20 Pb7 98.8(3) 3_655 3_665
Pb7 Se20 Pb7 98.8(3) 3_655 3_665
Fe3 Se20 Pb7 0.0(3) 3_665 3_665
Fe3 Se20 Pb7 90.6(2) 3_655 .
Pb7 Se20 Pb7 90.6(2) 3_655 .
Fe3 Se20 Pb7 90.6(2) 3_665 .
Pb7 Se20 Pb7 90.6(2) 3_665 .
Fe3 Se20 Pb6 120.2(2) 3_655 .
Pb7 Se20 Pb6 120.2(2) 3_655 .
Fe3 Se20 Pb6 120.2(2) 3_665 .
Pb7 Se20 Pb6 120.2(2) 3_665 .
Pb7 Se20 Pb6 128.6(3) . .

loop_
_geom_bond_atom_site_label_1
_geom_bond_atom_site_label_2
_geom_bond_distance
_geom_bond_site_symmetry_2
_geom_bond_publ_flag
Pb1 Se3 3.009(7) . yes
Pb1 Se11 3.031(5) 1_545 yes
Pb1 Se11 3.031(5) . yes
Pb1 Se1 3.100(6) . yes
Pb1 Se1 3.100(6) 1_545 yes
Pb1 Se10 3.526(7) 3_666 yes
Pb1 Se16 3.528(6) 3_656 yes
Pb1 Se16 3.528(6) 3_666 yes
Pb2 Se4 3.013(7) . yes
Pb2 Se12 3.026(5) 1_545 yes
Pb2 Se12 3.026(5) . yes
Pb2 Se2 3.105(6) 1_545 yes
Pb2 Se2 3.105(6) . yes
Pb2 Se15 3.524(6) 3_666 yes
Pb2 Se15 3.524(6) 3_656 ?
Pb2 Se9 3.527(7) 3_666 yes
Pb3 Se1 3.098(5) 1_545 yes
Pb3 Se1 3.098(5) . yes
Pb3 Se5 3.163(5) 1_545 yes
Pb3 Se5 3.163(5) . yes
Pb3 Se7 3.198(7) . yes
Pb3 Se14 3.238(6) 1_545 yes
Pb3 Se14 3.238(6) . yes
Pb3 Se10 3.319(7) 3_666 yes
Pb4 Se2 3.094(6) . yes
Pb4 Se2 3.094(6) 1_545 yes
Pb4 Se6 3.161(5) . yes
Pb4 Se6 3.161(5) 1_545 yes
Pb4 Se8 3.199(7) 1_455 yes
Pb4 Se13 3.237(6) 1_545 yes
Pb4 Se13 3.237(6) . yes
Pb4 Se9 3.321(7) 3_666 yes
Pb5 Se19 2.950(8) . yes
Pb5 Se13 2.957(6) . ?
Pb5 Se13 2.957(6) 1_545 yes
Pb5 Se11 3.059(5) . ?
Pb5 Se11 3.059(5) 1_545 yes
Pb5 Se17 3.107(7) . yes
Pb6 Se20 2.946(8) . yes
Pb6 Se14 2.957(6) . yes
Pb6 Se14 2.957(6) 1_545 yes
Pb6 Se12 3.060(5) 1_544 yes
Pb6 Se12 3.060(5) 1_554 yes
Pb6 Se18 3.112(7) . yes
Pb7 Se20 2.711(7) 3_655 yes
Pb7 Se20 2.711(7) 3_665 yes
Pb7 Se20 2.714(9) . yes
Pb7 Se15 2.893(10) . yes
Pb7 Se5 2.927(6) . yes
Pb7 Se5 2.927(6) 1_545 yes
Pb7 Pb7 3.855(10) 3_655 no
Pb7 Fe3 3.855(10) 3_655 no
Pb8 Se19 2.707(9) 1_655 yes
Pb8 Se19 2.719(7) 3_656 yes
Pb8 Se19 2.719(7) 3_666 yes
Pb8 Se16 2.894(10) . yes
Pb8 Se6 2.922(6) 1_655 yes
Pb8 Se6 2.922(6) 1_645 yes
Pb8 Pb8 3.866(10) 3_756 no
Pb8 Fe4 3.866(10) 3_756 no
Sb1 Se5 2.650(8) . yes
Sb1 Se15 2.784(5) 1_565 yes
Sb1 Se15 2.784(5) . yes
Sb1 Se7 3.020(6) . yes
Sb1 Se7 3.020(6) 1_565 yes
Sb1 Se9 3.159(8) . yes
Sb2 Se6 2.660(8) 1_655 yes
Sb2 Se16 2.776(5) . yes
Sb2 Se16 2.776(5) 1_565 yes
Sb2 Se8 3.025(6) 1_565 yes
Sb2 Se8 3.025(6) . yes
Sb2 Se10 3.163(8) . yes
Sb2 Pb8 3.983(7) 1_565 no
Sb2 Fe4 3.983(7) 1_565 no
Sb3 Se11 2.682(8) . yes
Sb3 Se17 2.832(6) 1_565 yes
Sb3 Se17 2.832(6) . yes
Sb3 Se3 3.123(6) . yes
Sb3 Se3 3.123(6) 1_565 yes
Sb3 Se3 3.469(8) 3_666 yes
Sb4 Se12 2.681(8) 1_554 yes
Sb4 Se18 2.837(6) . yes
Sb4 Se18 2.837(6) 1_565 yes
Sb4 Se4 3.122(6) 1_554 yes
Sb4 Se4 3.122(6) 1_564 yes
Sb4 Se4 3.471(8) 3_566 yes
Sb5 Se1 2.635(8) . yes
Sb5 Se7 2.887(6) 1_565 yes
Sb5 Se7 2.887(6) . yes
Sb5 Se3 2.908(6) 1_565 yes
Sb5 Se3 2.908(6) . yes
Sb5 Se17 3.333(8) 3_666 yes
Sb6 Se2 2.640(8) . yes
Sb6 Se8 2.881(6) 1_455 yes
Sb6 Se8 2.881(6) 1_465 yes
Sb6 Se4 2.907(6) . yes
Sb6 Se4 2.907(6) 1_565 yes
Sb6 Se18 3.330(8) 3_566 yes
Sb7 Se13 2.618(8) 3_666 yes
Sb7 Se9 2.724(5) 1_545 yes
Sb7 Se9 2.724(5) . yes
Sb7 Se17 3.214(6) 3_666 yes
Sb7 Se17 3.214(6) 3_656 yes
Sb7 Se7 3.401(7) . yes
Sb8 Se14 2.615(8) 3_666 yes
Sb8 Se10 2.721(6) 1_545 yes
Sb8 Se10 2.721(5) . yes
Sb8 Se18 3.210(6) 3_666 yes
Sb8 Se18 3.210(6) 3_656 yes
Sb8 Se8 3.401(7) . yes
Se1 Pb3 3.098(5) 1_565 no
Se1 Pb1 3.100(6) 1_565 no
Se1 Se10 3.622(7) 3_666 no
Se1 Se10 3.622(7) 3_676 no
Se1 Se3 3.933(8) 1_565 ?
Se2 Pb4 3.094(6) 1_565 ?
Se2 Pb2 3.105(6) 1_565 ?
Se2 Se9 3.620(7) 3_676 ?
Se2 Se9 3.620(7) 3_666 ?
Se2 Se4 3.940(8) 1_565 ?
Se3 Sb5 2.908(6) 1_545 ?
Se3 Sb3 3.123(6) 1_545 ?
Se3 Sb3 3.469(8) 3_666 ?
Se3 Se11 3.868(7) 1_545 ?
Se3 Se11 3.868(7) . ?
Se4 Sb6 2.907(6) 1_545 ?
Se4 Sb4 3.122(6) 1_556 ?
Se4 Sb4 3.122(6) 1_546 ?
Se4 Sb4 3.471(8) 3_566 ?
Se4 Se12 3.870(7) 1_545 ?
Se4 Se12 3.870(7) . ?
Se5 Fe3 2.927(6) 1_565 ?
Se5 Pb7 2.927(6) 1_565 ?
Se5 Pb3 3.163(5) 1_565 ?
Se5 Se14 3.399(8) . ?
Se6 Sb2 2.660(7) 1_455 ?
Se6 Fe4 2.922(6) 1_455 ?
Se6 Pb8 2.922(6) 1_455 ?
Se6 Fe4 2.922(6) 1_465 ?
Se6 Pb8 2.922(6) 1_465 ?
Se6 Pb4 3.161(5) 1_565 ?
Se6 Se13 3.387(8) . ?
Se7 Sb5 2.887(6) 1_545 ?
Se7 Sb1 3.020(6) 1_545 ?
Se7 Se1 3.946(7) 1_545 ?
Se8 Sb6 2.881(6) 1_655 ?
Se8 Sb6 2.881(6) 1_645 ?
Se8 Sb2 3.026(6) 1_545 ?
Se8 Pb4 3.199(7) 1_655 ?
Se8 Se2 3.943(8) 1_655 ?
Se8 Se2 3.943(8) 1_645 ?
Se9 Sb7 2.724(5) 1_565 ?
Se9 Pb4 3.321(7) 3_666 ?
Se9 Pb2 3.527(7) 3_666 ?
Se9 Se2 3.620(7) 3_676 ?
Se9 Se2 3.620(7) 3_666 ?
Se9 Se13 3.781(8) 3_676 ?
Se10 Sb8 2.721(6) 1_565 ?
Se10 Pb3 3.319(7) 3_666 ?
Se10 Pb1 3.526(7) 3_666 ?
Se10 Se1 3.622(7) 3_666 ?
Se10 Se1 3.622(7) 3_676 ?
Se10 Se14 3.773(8) 3_676 ?
Se11 Pb1 3.031(5) 1_565 ?
Se11 Fe1 3.059(5) 1_565 ?
Se11 Pb5 3.059(5) 1_565 ?
Se11 Se16 3.468(9) 3_666 ?
Se12 Sb4 2.681(8) 1_556 ?
Se12 Pb2 3.026(5) 1_565 ?
Se12 Fe2 3.060(5) 1_566 ?
Se12 Pb6 3.060(5) 1_566 ?
Se12 Pb6 3.060(5) 1_556 ?
Se12 Fe2 3.060(5) 1_556 ?
Se12 Se15 3.459(9) 3_666 ?
Se13 Sb7 2.618(8) 3_666 ?
Se13 Fe1 2.957(6) 1_565 ?
Se13 Pb5 2.957(6) 1_565 ?
Se13 Pb4 3.237(6) 1_565 ?
Se14 Sb8 2.615(8) 3_666 ?
Se14 Fe2 2.957(6) 1_565 ?
Se14 Pb6 2.957(6) 1_565 ?
Se14 Pb3 3.238(6) 1_565 ?
Se15 Sb1 2.784(5) 1_545 ?
Se15 Se12 3.459(9) 3_666 ?
Se15 Pb2 3.524(6) 3_666 ?
Se15 Pb2 3.524(6) 3_656 ?
Se16 Sb2 2.776(5) 1_545 ?
Se16 Se11 3.468(9) 3_666 ?
Se16 Pb1 3.528(6) 3_656 ?
Se16 Pb1 3.528(6) 3_666 ?
Se16 Se6 3.967(7) 1_655 ?
Se17 Sb3 2.832(6) 1_545 ?
Se17 Sb7 3.214(6) 3_666 ?
Se17 Sb7 3.214(6) 3_656 ?
Se17 Sb5 3.333(8) 3_666 ?
Se18 Sb4 2.837(6) 1_545 ?
Se18 Sb8 3.210(6) 3_666 ?
Se18 Sb8 3.210(6) 3_656 ?
Se18 Sb6 3.330(8) 3_566 ?
Se18 Se12 4.004(9) 1_544 ?
Se19 Fe4 2.707(9) 1_455 ?
Se19 Pb8 2.707(9) 1_455 ?
Se19 Fe4 2.719(7) 3_656 ?
Se19 Pb8 2.719(7) 3_656 ?
Se19 Fe4 2.719(7) 3_666 ?
Se19 Pb8 2.719(7) 3_666 ?
Se20 Fe3 2.711(7) 3_655 ?
Se20 Pb7 2.711(7) 3_655 ?
Se20 Fe3 2.711(7) 3_665 ?
Se20 Pb7 2.711(7) 3_665 ?
